data_4301791
loop_
_publ_author_name
'Patrick E. Ryan'
'Christophe Lescop'
'Dominic Lalibert\'e'
'Tamara Hamilton'
'Thierry Maris'
'James D. Wuest'

_publ_contact_author_address
;
D\'epartement de Chimie, 
Universit\'e de Montr\'eal,
Montr\'eal, Qu\'ebec H3C 3J7, Canada
;
_publ_contact_author_email james.d.wuest@umontreal.ca
_publ_contact_author_fax '1 (514) 340-5290'
_publ_contact_author_name 'James D. Wuest'
_publ_contact_author_phone '1 (514) 340-5178'
_publ_section_title
;
Engineering New Metal-Organic Frameworks Built from Flexible Tetrapyridines
Coordinated to Cu(II) and Cu(I)
;
_journal_name_full 'Inorganic Chemistry'
_journal_page_first 2793
_journal_page_last 2807
_journal_paper_doi 10.1021/ic8019809
_journal_volume 48
_journal_year 2009
_chemical_formula_moiety 'C49 H40 N4 O4, Cu (NO3)2, 2(C3 H7 N O), 8(H2 O)'
_chemical_formula_sum 'C55 H70 Cu N8 O20'
_chemical_formula_weight 1226.73
_chemical_name_systematic
; 
 ? 
;
_space_group_IT_number 50
_symmetry_cell_setting orthorhombic
_symmetry_space_group_name_Hall '-P 2ab 2b'
_symmetry_space_group_name_H-M 'P b a n :2'
_atom_sites_solution_hydrogens geom
_atom_sites_solution_primary direct
_atom_sites_solution_secondary difmap
_audit_creation_method SHELXL97
_cell_angle_alpha 90.00
_cell_angle_beta 90.00
_cell_angle_gamma 90.00
_cell_formula_units_Z 4
_cell_length_a 39.952(5)
_cell_length_b 15.031(2)
_cell_length_c 16.253(2)
_cell_measurement_reflns_used 28753
_cell_measurement_temperature 223(2)
_cell_measurement_theta_max 67.169
_cell_measurement_theta_min 2.7175
_cell_volume 9760(2)
_computing_cell_refinement 'SAINT V6.35A (Bruker AXS, 2002)'
_computing_data_collection 'SMART v5.059 (Bruker, 1999)'
_computing_data_reduction 'SAINT V6.35A (Bruker AXS, 2002)'
_computing_molecular_graphics 'ATOMS (Dowty, 2003)'
_computing_publication_material 'UdMX (Maris, 2004)'
_computing_structure_refinement 'SHELXL97 (Sheldrick, 2008)'
_computing_structure_solution 'SHELXS97 (Sheldrick, 2008)'
_diffrn_ambient_temperature 223(2)
_diffrn_detector_area_resol_mean 5.5
_diffrn_measured_fraction_theta_full 0.962
_diffrn_measured_fraction_theta_max 0.963
_diffrn_measurement_device_type 'Bruker AXS Smart 2k/Platform'
_diffrn_measurement_method \w
_diffrn_radiation_monochromator graphite
_diffrn_radiation_source 'X-ray Sealed Tube'
_diffrn_radiation_type CuK\a
_diffrn_radiation_wavelength 1.54178
_diffrn_reflns_av_R_equivalents 0.0740
_diffrn_reflns_av_sigmaI/netI 0.0975
_diffrn_reflns_limit_h_max 44
_diffrn_reflns_limit_h_min -44
_diffrn_reflns_limit_k_max 17
_diffrn_reflns_limit_k_min -18
_diffrn_reflns_limit_l_max 19
_diffrn_reflns_limit_l_min -19
_diffrn_reflns_number 85712
_diffrn_reflns_theta_full 70.10
_diffrn_reflns_theta_max 70.10
_diffrn_reflns_theta_min 2.21
_diffrn_standards_decay_% 0.00
_diffrn_standards_number 5
_exptl_absorpt_coefficient_mu 0.735
_exptl_absorpt_correction_T_max 0.9500
_exptl_absorpt_correction_T_min 0.8233
_exptl_absorpt_correction_type multi-scan
_exptl_absorpt_process_details 'Sadabs Sheldrick, 2002)'
_exptl_crystal_colour Colourless
_exptl_crystal_density_diffrn 0.835
_exptl_crystal_density_method 'not measured'
_exptl_crystal_description block
_exptl_crystal_F_000 2580
_exptl_crystal_size_max 0.40
_exptl_crystal_size_mid 0.32
_exptl_crystal_size_min 0.08
_platon_squeeze_details
;
Attempts to  model disordered solvent molecules
were unsuccessful. PLATON/SQUEEZE  was used to correct
the data for the presence of the disordered solvent.
A potential solvent volume of 2616.4 \%A^3^, 
26.8 % of the total unit-cell volume, was found.
608 electrons per unit cell worth of scattering were located
in the void. The reported structure is based on the 
PLATON/SQUEEZE corrected data. The actual solvent content is
unknown, so several quantities calculated like empirical formula, density, 
absorption coefficient, F(000) etc. may be incorrect.

Ref:  Sluis, P. van der & Spek, A.L. (1990). Acta Cryst. A46, 194-201.
;
_refine_diff_density_max 0.728
_refine_diff_density_min -0.415
_refine_diff_density_rms 0.164
_refine_ls_extinction_expression Fc^*^=kFc[1+0.001xFc^2^\l^3^/sin(2\q)]^-1/4^
_refine_ls_extinction_method SHELXL
_refine_ls_goodness_of_fit_ref 0.863
_refine_ls_hydrogen_treatment constr
_refine_ls_matrix_type full
_refine_ls_number_parameters 367
_refine_ls_number_reflns 9235
_refine_ls_number_restraints 38
_refine_ls_restrained_S_all 0.943
_refine_ls_R_factor_all 0.1367
_refine_ls_R_factor_gt 0.0645
_refine_ls_shift/su_max 0.014
_refine_ls_shift/su_mean 0.002
_refine_ls_structure_factor_coef Fsqd
_refine_ls_weighting_details 'calc w=1/[\s^2^(Fo^2^)+(0.0600P)^2^] where P=(Fo^2^+2Fc^2^)/3'
_refine_ls_weighting_scheme calc
_refine_ls_wR_factor_gt 0.0876
_refine_ls_wR_factor_ref 0.2243
_reflns_number_gt 3458
_reflns_number_total 9235
_reflns_threshold_expression >2\s(I)
_cod_data_source_file ic8019809_si_001_5.cif
_cod_data_source_block jiw452
_cod_depositor_comments
;
The following automatic conversions were performed:
'_symmetry_cell_setting' value 'Orthorhombic' changed to 'orthorhombic'
according to '/home/saulius/struct/CIF-dictionaries/cif_core.dic'
dictionary named 'cif_core.dic' version 2.4.1 from 2010-06-29.

Automatic conversion script
Id: cif_fix_enum 1527 2010-12-29 10:47:43Z saulius 
;
_cod_original_sg_symbol_H-M 'P b a n'
_cod_database_code 4301791

loop_
_symmetry_equiv_pos_as_xyz
'x, y, z'
'-x+1/2, -y+1/2, z'
'-x+1/2, y, -z'
'x, -y+1/2, -z'
'-x, -y, -z'
'x-1/2, y-1/2, -z'
'x-1/2, -y, z'
'-x, y-1/2, z'

loop_
_atom_site_label
_atom_site_type_symbol
_atom_site_fract_x
_atom_site_fract_y
_atom_site_fract_z
_atom_site_U_iso_or_equiv
_atom_site_adp_type
_atom_site_occupancy
_atom_site_symmetry_multiplicity
_atom_site_calc_flag
_atom_site_refinement_flags
_atom_site_disorder_assembly
_atom_site_disorder_group
Cu1 Cu 0.7500 1.2500 0.5000 0.0694(17) Uani 1 4 d S . 1
C1 C 0.4943(4) 0.7500 0.5000 0.060(5) Uani 1 2 d S . 1
N1 N 0.2860(3) 0.7526(11) 0.9131(9) 0.092(5) Uani 1 1 d . . 1
O1 O 0.5397(2) 0.8411(7) 0.5427(6) 0.081(3) Uani 1 1 d . . 1
C2 C 0.4246(3) 0.7203(10) 0.6424(10) 0.069(4) Uani 1 1 d . . 1
Cu2 Cu 0.2500 0.7500 1.0000 0.096(2) Uani 1 4 d S . 1
O4 O 0.2500 0.9162(14) 1.0000 0.126(6) Uani 1 2 d S A 1
N2 N 0.7136(2) 1.1551(8) 0.4946(8) 0.071(4) Uani 1 1 d . . 1
O2 O 0.4510(2) 0.7054(6) 0.5921(7) 0.080(3) Uani 1 1 d . . 1
O3 O 0.7500 1.2500 0.3518(9) 0.084(4) Uani 1 2 d S B 1
C3 C 0.4020(4) 0.6525(11) 0.6495(12) 0.106(6) Uani 1 1 d . . 1
H3 H 0.4049 0.5995 0.6196 0.127 Uiso 1 1 calc . C 1
C4 C 0.3746(4) 0.6627(13) 0.7013(13) 0.104(6) Uani 1 1 d . . 1
H4 H 0.3595 0.6151 0.7062 0.125 Uiso 1 1 calc . D 1
C5 C 0.3685(4) 0.7376(11) 0.7451(9) 0.070(5) Uani 1 1 d . . 1
C6 C 0.3919(4) 0.8037(11) 0.7365(9) 0.079(5) Uani 1 1 d . . 1
H6 H 0.3887 0.8567 0.7663 0.095 Uiso 1 1 calc . E 1
C7 C 0.4198(3) 0.7974(11) 0.6873(10) 0.075(4) Uani 1 1 d . . 1
H7 H 0.4352 0.8445 0.6841 0.089 Uiso 1 1 calc . F 1
C8 C 0.3399(4) 0.7434(11) 0.8002(12) 0.082(5) Uani 1 1 d . . 1
C9 C 0.3129(4) 0.6857(12) 0.7970(11) 0.098(6) Uani 1 1 d . . 1
H9 H 0.3118 0.6416 0.7561 0.117 Uiso 1 1 calc . G 1
C10 C 0.4729(3) 0.7770(9) 0.5729(9) 0.067(4) Uani 1 1 d . . 1
H10A H 0.4872 0.7905 0.6204 0.080 Uiso 1 1 calc R . 1
H10B H 0.4599 0.8303 0.5594 0.080 Uiso 1 1 calc R . 1
C11 C 0.2875(4) 0.6936(14) 0.8547(14) 0.102(6) Uani 1 1 d . . 1
H11 H 0.2697 0.6526 0.8513 0.123 Uiso 1 1 calc . H 1
C12 C 0.3112(4) 0.8093(13) 0.9156(12) 0.107(6) Uani 1 1 d . . 1
H12 H 0.3109 0.8540 0.9560 0.128 Uiso 1 1 calc . I 1
C13 C 0.3384(4) 0.8061(13) 0.8608(13) 0.101(6) Uani 1 1 d . . 1
H13 H 0.3559 0.8477 0.8660 0.121 Uiso 1 1 calc . J 1
C14 C 0.5165(3) 0.8282(9) 0.4767(10) 0.072(4) Uani 1 1 d . . 1
H14A H 0.5285 0.8155 0.4254 0.087 Uiso 1 1 calc R . 1
H14B H 0.5030 0.8819 0.4687 0.087 Uiso 1 1 calc R . 1
C15 C 0.5676(3) 0.8901(10) 0.5266(10) 0.071(4) Uani 1 1 d . . 1
C16 C 0.5716(3) 0.9462(11) 0.4620(11) 0.088(5) Uani 1 1 d . . 1
H16 H 0.5543 0.9523 0.4232 0.106 Uiso 1 1 calc . K 1
C17 C 0.6008(4) 0.9948(10) 0.4521(10) 0.087(5) Uani 1 1 d . . 1
H17 H 0.6031 1.0325 0.4063 0.104 Uiso 1 1 calc . L 1
C18 C 0.6270(3) 0.9884(9) 0.5097(10) 0.070(4) Uani 1 1 d . . 1
C19 C 0.6219(3) 0.9321(10) 0.5757(10) 0.082(5) Uani 1 1 d . . 1
H19 H 0.6386 0.9267 0.6160 0.098 Uiso 1 1 calc . M 1
C20 C 0.5929(4) 0.8838(10) 0.5839(10) 0.085(5) Uani 1 1 d . . 1
H20 H 0.5903 0.8458 0.6294 0.103 Uiso 1 1 calc . N 1
C21 C 0.6573(3) 1.0453(9) 0.5017(10) 0.067(4) Uani 1 1 d . . 1
C22 C 0.6599(3) 1.1098(10) 0.4452(9) 0.072(4) Uani 1 1 d . . 1
H22 H 0.6424 1.1185 0.4074 0.086 Uiso 1 1 calc . O 1
C23 C 0.6881(3) 1.1645(10) 0.4413(10) 0.082(5) Uani 1 1 d . . 1
H23 H 0.6893 1.2088 0.4006 0.098 Uiso 1 1 calc . P 1
C24 C 0.7113(3) 1.0906(10) 0.5512(11) 0.075(4) Uani 1 1 d . . 1
H24 H 0.7290 1.0830 0.5885 0.090 Uiso 1 1 calc . Q 1
C25 C 0.6841(3) 1.0353(10) 0.5570(10) 0.081(5) Uani 1 1 d . . 1
H25 H 0.6834 0.9909 0.5977 0.098 Uiso 1 1 calc . R 1
N30 N 0.6954(7) 0.9167(16) 0.7320(14) 0.16(6) Uiso 0.50 1 d PD S 1
O30 O 0.7223(7) 0.962(2) 0.740(2) 0.21(2) Uiso 0.50 1 d PD S 1
O31 O 0.6958(12) 0.843(3) 0.693(3) 0.22(3) Uiso 0.50 1 d PD S 1
O32 O 0.6681(7) 0.945(3) 0.763(3) 0.23(2) Uiso 0.50 1 d PD S 1
N40 N 0.4856(6) 1.008(3) 0.2661(18) 0.23(2) Uiso 0.50 1 d PD T 1
O40 O 0.5099(9) 1.019(2) 0.321(2) 0.221(1) Uiso 0.50 1 d PD T 1
O41 O 0.4789(14) 0.926(3) 0.238(3) 0.20(4) Uiso 0.50 1 d PD T 1
O42 O 0.4681(13) 1.077(3) 0.240(4) 0.21(4) Uiso 0.50 1 d PD T 1
O5 O 0.7312(4) 1.0899(9) 0.2737(8) 0.214(5) Uani 1 1 d . U 1
H5A H 0.7404 1.1408 0.2738 0.321 Uiso 1 1 d R U 1
H5B H 0.7461 1.0512 0.2660 0.321 Uiso 1 1 d R U 1
O6 O 0.459(3) 1.243(6) 0.252(6) 0.19(2) Uiso 1 1 d . V 1
H6A H 0.4479 1.2816 0.2316 1.482 Uiso 1 1 d R V 1
H6B H 0.4761 1.2666 0.2776 1.482 Uiso 1 1 d R V 1
O7 O 0.5531(14) 0.991(4) 0.242(4) 0.15(4) Uiso 1 1 d . W 2
H7A H 0.5365 1.0025 0.2723 0.232 Uiso 1 1 d R W 2
H7B H 0.5761 0.9653 0.2386 0.232 Uiso 1 1 d R W 2
C50 C 0.6456(10) 0.863(3) 0.312(5) 0.22(6) Uiso 0.50 1 d PD X 1
H50A H 0.6450 0.8362 0.3661 0.332 Uiso 0.50 1 calc PR X 1
H50B H 0.6491 0.8174 0.2707 0.332 Uiso 0.50 1 calc PR X 1
H50C H 0.6246 0.8933 0.3013 0.332 Uiso 0.50 1 calc PR X 1
C51 C 0.6671(8) 1.0032(19) 0.2569(18) 0.099(11) Uiso 0.50 1 d PD X 1
H51A H 0.6760 1.0557 0.2839 0.149 Uiso 0.50 1 calc PR X 1
H51B H 0.6433 1.0107 0.2476 0.149 Uiso 0.50 1 calc PR X 1
H51C H 0.6784 0.9948 0.2046 0.149 Uiso 0.50 1 calc PR X 1
N50 N 0.6726(7) 0.927(2) 0.308(2) 0.18(2) Uiso 0.50 1 d PD X 1
C52 C 0.7016(11) 0.915(4) 0.351(3) 0.19(2) Uiso 0.50 1 d PD X 1
H52 H 0.7188 0.9573 0.3475 0.285 Uiso 0.50 1 calc P Y 1
O50 O 0.7051(15) 0.851(5) 0.392(4) 0.17(2) Uiso 0.50 1 d PD X 1
C60 C 0.4191(8) 0.836(3) 1.002(7) 0.13(3) Uiso 0.50 1 d PD Z 1
H60A H 0.4178 0.8003 1.0511 0.195 Uiso 0.50 1 calc PR Z 1
H60B H 0.4422 0.8521 0.9911 0.195 Uiso 0.50 1 calc PR Z 1
H60C H 0.4104 0.8025 0.9553 0.195 Uiso 0.50 1 calc PR Z 1
C61 C 0.4018(19) 0.980(4) 0.947(3) 0.18(2) Uiso 0.50 1 d PD Z 1
H61A H 0.3849 0.9674 0.9055 0.270 Uiso 0.50 1 calc PR Z 1
H61B H 0.4238 0.9769 0.9217 0.270 Uiso 0.50 1 calc PR Z 1
H61C H 0.3982 1.0394 0.9687 0.270 Uiso 0.50 1 calc PR Z 1
N60 N 0.3995(8) 0.916(3) 1.012(3) 0.17(1) Uiso 0.50 1 d PD Z 1
C62 C 0.3801(13) 0.930(5) 1.080(3) 0.16(1) Uiso 0.50 1 d PD Z 1
H62 H 0.3790 0.8869 1.1219 0.240 Uiso 0.50 1 calc P A 1
O60 O 0.3645(16) 0.998(5) 1.084(4) 0.11(1) Uiso 0.50 1 d PD Z 1

loop_
_atom_site_aniso_label
_atom_site_aniso_U_11
_atom_site_aniso_U_22
_atom_site_aniso_U_33
_atom_site_aniso_U_23
_atom_site_aniso_U_13
_atom_site_aniso_U_12
Cu1 0.029(2) 0.069(3) 0.110(4) 0.000 0.000 0.000
C1 0.028(9) 0.061(13) 0.091(16) 0.003(11) 0.000 0.000
N1 0.045(8) 0.150(14) 0.080(11) -0.013(9) -0.008(7) -0.007(8)
O1 0.045(5) 0.113(8) 0.085(7) 0.014(6) -0.012(6) -0.031(5)
C2 0.040(8) 0.086(11) 0.082(11) -0.002(9) 0.011(8) 0.002(7)
Cu2 0.038(3) 0.174(5) 0.077(4) 0.000 0.000 0.000
O4 0.076(11) 0.185(18) 0.117(15) 0.000 -0.001(9) 0.000
N2 0.034(6) 0.077(9) 0.102(10) 0.004(8) -0.003(7) -0.004(6)
O2 0.047(5) 0.076(7) 0.117(9) -0.008(6) 0.017(6) -0.006(5)
O3 0.060(9) 0.094(10) 0.098(11) 0.000 0.000 -0.012(7)
C3 0.069(10) 0.108(13) 0.142(16) -0.027(12) 0.043(12) -0.040(10)
C4 0.062(11) 0.123(16) 0.128(16) -0.011(13) 0.021(11) -0.034(10)
C5 0.039(9) 0.088(12) 0.084(12) -0.007(9) 0.007(8) -0.007(8)
C6 0.057(11) 0.105(13) 0.075(11) -0.002(9) 0.006(9) 0.012(10)
C7 0.042(8) 0.090(11) 0.092(12) 0.003(10) 0.006(8) -0.007(8)
C8 0.046(10) 0.104(13) 0.096(14) -0.007(11) -0.002(10) -0.002(8)
C9 0.044(9) 0.158(17) 0.092(13) -0.018(12) 0.007(10) -0.019(10)
C10 0.037(7) 0.063(9) 0.101(12) 0.003(8) 0.007(8) -0.006(6)
C11 0.045(10) 0.157(18) 0.105(15) -0.006(13) 0.001(11) -0.024(10)
C12 0.064(11) 0.140(16) 0.116(15) -0.019(12) 0.012(11) -0.015(11)
C13 0.055(10) 0.130(15) 0.118(15) -0.017(13) 0.016(11) -0.011(9)
C14 0.037(8) 0.080(11) 0.100(12) 0.006(8) -0.005(8) -0.002(7)
C15 0.043(9) 0.083(11) 0.086(11) 0.010(9) -0.005(8) -0.010(7)
C16 0.048(9) 0.105(13) 0.113(14) 0.021(11) -0.019(9) -0.013(8)
C17 0.051(9) 0.104(12) 0.105(13) 0.032(10) -0.016(9) -0.029(8)
C18 0.044(8) 0.064(9) 0.103(12) 0.011(9) -0.010(8) -0.006(7)
C19 0.050(9) 0.094(11) 0.103(13) 0.020(10) -0.024(8) -0.014(8)
C20 0.057(9) 0.091(11) 0.108(13) 0.031(10) -0.021(10) -0.018(8)
C21 0.033(7) 0.073(10) 0.095(12) 0.012(9) -0.006(8) -0.006(6)
C22 0.041(8) 0.081(10) 0.094(12) 0.014(9) -0.011(8) -0.013(7)
C23 0.041(8) 0.107(12) 0.097(12) 0.019(9) -0.013(9) -0.012(8)
C24 0.043(8) 0.067(10) 0.114(13) 0.021(10) -0.012(8) -0.005(7)
C25 0.046(8) 0.077(10) 0.121(14) 0.023(9) -0.009(9) -0.005(7)
O5 0.167(13) 0.124(11) 0.140(11) -0.014(9) 0.025(10) -0.035(10)

loop_
_atom_type_symbol
_atom_type_description
_atom_type_scat_dispersion_real
_atom_type_scat_dispersion_imag
_atom_type_scat_source
C C 0.0181 0.0091 'International Tables Vol C Tables 4.2.6.8 and 6.1.1.4'
H H 0.0000 0.0000 'International Tables Vol C Tables 4.2.6.8 and 6.1.1.4'
N N 0.0311 0.0180 'International Tables Vol C Tables 4.2.6.8 and 6.1.1.4'
O O 0.0492 0.0322 'International Tables Vol C Tables 4.2.6.8 and 6.1.1.4'
Cu Cu -1.9646 0.5888 'International Tables Vol C Tables 4.2.6.8 and 6.1.1.4'

loop_
_geom_angle_atom_site_label_1
_geom_angle_atom_site_label_2
_geom_angle_atom_site_label_3
_geom_angle
_geom_angle_site_symmetry_1
_geom_angle_site_symmetry_3
_geom_angle_publ_flag
N2 Cu1 N2 175.1(7) 3_656 4_576 ?
N2 Cu1 N2 89.0(6) 3_656 2_675 ?
N2 Cu1 N2 91.2(6) 4_576 2_675 ?
N2 Cu1 N2 91.2(6) 3_656 . ?
N2 Cu1 N2 89.0(6) 4_576 . ?
N2 Cu1 N2 175.1(7) 2_675 . ?
N2 Cu1 O3 92.5(4) 3_656 . ?
N2 Cu1 O3 92.5(4) 4_576 . ?
N2 Cu1 O3 87.5(4) 2_675 . ?
N2 Cu1 O3 87.5(4) . . ?
N2 Cu1 O3 87.5(4) 3_656 3_656 ?
N2 Cu1 O3 87.5(4) 4_576 3_656 ?
N2 Cu1 O3 92.5(4) 2_675 3_656 ?
N2 Cu1 O3 92.5(4) . 3_656 ?
O3 Cu1 O3 180.000(2) . 3_656 ?
C10 C1 C10 111.4(14) 4_566 . ?
C10 C1 C14 109.9(8) 4_566 . ?
C10 C1 C14 108.5(7) . . ?
C10 C1 C14 108.5(7) 4_566 4_566 ?
C10 C1 C14 109.9(8) . 4_566 ?
C14 C1 C14 108.7(14) . 4_566 ?
C11 N1 C12 115.5(15) . . ?
C11 N1 Cu2 122.0(12) . . ?
C12 N1 Cu2 122.3(13) . . ?
C15 O1 C14 117.3(11) . . ?
O2 C2 C3 116.3(14) . . ?
O2 C2 C7 124.5(13) . . ?
C3 C2 C7 119.1(14) . . ?
N1 Cu2 N1 91.1(8) . 2_565 ?
N1 Cu2 N1 89.0(8) . 4_567 ?
N1 Cu2 N1 177.8(9) 2_565 4_567 ?
N1 Cu2 N1 177.8(9) . 3_557 ?
N1 Cu2 N1 89.0(8) 2_565 3_557 ?
N1 Cu2 N1 91.0(8) 4_567 3_557 ?
N1 Cu2 O4 88.9(5) . . ?
N1 Cu2 O4 91.1(5) 2_565 . ?
N1 Cu2 O4 91.1(5) 4_567 . ?
N1 Cu2 O4 88.9(5) 3_557 . ?
C24 N2 C23 117.9(12) . . ?
C24 N2 Cu1 121.7(10) . . ?
C23 N2 Cu1 119.6(10) . . ?
C2 O2 C10 119.2(11) . . ?
C2 C3 C4 119.4(16) . . ?
C5 C4 C3 123.4(15) . . ?
C4 C5 C6 115.3(14) . . ?
C4 C5 C8 121.0(15) . . ?
C6 C5 C8 123.7(15) . . ?
C7 C6 C5 124.1(15) . . ?
C6 C7 C2 118.6(14) . . ?
C13 C8 C9 115.2(16) . . ?
C13 C8 C5 121.3(15) . . ?
C9 C8 C5 123.5(16) . . ?
C8 C9 C11 119.5(16) . . ?
O2 C10 C1 108.5(10) . . ?
N1 C11 C9 125.7(16) . . ?
N1 C12 C13 123.2(17) . . ?
C8 C13 C12 120.9(16) . . ?
O1 C14 C1 107.2(10) . . ?
O1 C15 C16 125.7(14) . . ?
O1 C15 C20 115.7(14) . . ?
C16 C15 C20 118.5(13) . . ?
C15 C16 C17 121.3(14) . . ?
C16 C17 C18 120.8(14) . . ?
C19 C18 C17 116.6(12) . . ?
C19 C18 C21 122.8(13) . . ?
C17 C18 C21 120.5(13) . . ?
C18 C19 C20 121.7(13) . . ?
C15 C20 C19 121.1(14) . . ?
C22 C21 C25 117.2(12) . . ?
C22 C21 C18 122.7(13) . . ?
C25 C21 C18 120.1(13) . . ?
C21 C22 C23 121.3(13) . . ?
N2 C23 C22 121.3(13) . . ?
N2 C24 C25 122.7(13) . . ?
C24 C25 C21 119.6(13) . . ?
O31 N30 O30 120.0(2) . . ?
O31 N30 O32 120.0(2) . . ?
O30 N30 O32 120.0(2) . . ?
O42 N40 O41 120(2) . . ?
O42 N40 O40 120(2) . . ?
O41 N40 O40 120(2) . . ?
C52 N50 C51 122.0(4) . . ?
C52 N50 C50 122.0(4) . . ?
C51 N50 C50 116.0(6) . . ?
O50 C52 N50 119.8(4) . . ?
C62 N60 C61 122.1(4) . . ?
C62 N60 C60 122.2(4) . . ?
C61 N60 C60 115.8(6) . . ?
O60 C62 N60 118.4(4) . . ?

loop_
_geom_bond_atom_site_label_1
_geom_bond_atom_site_label_2
_geom_bond_distance
_geom_bond_site_symmetry_2
_geom_bond_publ_flag
Cu1 N2 2.040(11) 3_656 ?
Cu1 N2 2.040(11) 4_576 ?
Cu1 N2 2.040(11) 2_675 ?
Cu1 N2 2.040(11) . ?
Cu1 O3 2.409(15) . ?
Cu1 O3 2.409(15) 3_656 ?
Cu2 N1 2.017(14) 2_565 ?
Cu2 N1 2.017(14) 4_567 ?
Cu2 N1 2.017(14) 3_557 ?
Cu2 O4 2.50(2) . ?
C1 C10 1.517(16) 4_566 ?
C1 C10 1.517(16) . ?
C1 C14 1.521(15) . ?
C1 C14 1.521(15) 4_566 ?
N1 C11 1.30(2) . ?
N1 C12 1.32(2) . ?
N1 Cu2 2.017(14) . ?
O1 C15 1.360(15) . ?
O1 C14 1.431(16) . ?
C2 O2 1.352(16) . ?
C2 C3 1.367(19) . ?
C2 C7 1.38(2) . ?
N2 C24 1.339(17) . ?
N2 C23 1.343(16) . ?
O2 C10 1.422(14) . ?
C3 C4 1.39(2) . ?
C4 C5 1.35(2) . ?
C5 C6 1.37(2) . ?
C5 C8 1.46(2) . ?
C6 C7 1.373(19) . ?
C8 C13 1.36(2) . ?
C8 C9 1.38(2) . ?
C9 C11 1.39(2) . ?
C12 C13 1.41(2) . ?
C15 C16 1.36(2) . ?
C15 C20 1.380(19) . ?
C16 C17 1.382(19) . ?
C17 C18 1.409(19) . ?
C18 C19 1.382(19) . ?
C18 C21 1.488(18) . ?
C19 C20 1.371(18) . ?
C21 C22 1.340(18) . ?
C21 C25 1.407(19) . ?
C22 C23 1.397(18) . ?
C24 C25 1.370(18) . ?
N30 O31 1.2767(18) . ?
N30 O30 1.2767(18) . ?
N30 O32 1.2770(18) . ?
N40 O42 1.33(3) . ?
N40 O41 1.33(3) . ?
N40 O40 1.33(3) . ?
C50 N50 1.440(3) . ?
C51 N50 1.440(3) . ?
N50 C52 1.362(3) . ?
C52 O50 1.180(3) . ?
C60 N60 1.440(3) . ?
C61 N60 1.441(3) . ?
N60 C62 1.360(3) . ?
C62 O60 1.199(3) . ?

loop_
_geom_torsion_atom_site_label_1
_geom_torsion_atom_site_label_2
_geom_torsion_atom_site_label_3
_geom_torsion_atom_site_label_4
_geom_torsion
_geom_torsion_site_symmetry_1
_geom_torsion_site_symmetry_2
_geom_torsion_site_symmetry_3
_geom_torsion_site_symmetry_4
_geom_torsion_publ_flag
C11 N1 Cu2 N1 -53.7(13) . . . 2_565 ?
C12 N1 Cu2 N1 132.3(16) . . . 2_565 ?
C11 N1 Cu2 N1 124.1(17) . . . 4_567 ?
C12 N1 Cu2 N1 -49.9(12) . . . 4_567 ?
C11 N1 Cu2 O4 -144.8(14) . . . . ?
C12 N1 Cu2 O4 41.2(14) . . . . ?
N2 Cu1 N2 C24 54.2(10) 3_656 . . . ?
N2 Cu1 N2 C24 -120.9(12) 4_576 . . . ?
O3 Cu1 N2 C24 146.6(11) . . . . ?
O3 Cu1 N2 C24 -33.4(11) 3_656 . . . ?
N2 Cu1 N2 C23 -136.6(13) 3_656 . . . ?
N2 Cu1 N2 C23 48.4(10) 4_576 . . . ?
O3 Cu1 N2 C23 -44.1(11) . . . . ?
O3 Cu1 N2 C23 135.9(11) 3_656 . . . ?
C3 C2 O2 C10 171.3(14) . . . . ?
C7 C2 O2 C10 -10(2) . . . . ?
O2 C2 C3 C4 178.9(16) . . . . ?
C7 C2 C3 C4 0(3) . . . . ?
C2 C3 C4 C5 1(3) . . . . ?
C3 C4 C5 C6 -1(3) . . . . ?
C3 C4 C5 C8 -178.2(17) . . . . ?
C4 C5 C6 C7 1(2) . . . . ?
C8 C5 C6 C7 177.2(15) . . . . ?
C5 C6 C7 C2 1(2) . . . . ?
O2 C2 C7 C6 -179.7(13) . . . . ?
C3 C2 C7 C6 -1(2) . . . . ?
C4 C5 C8 C13 161.3(18) . . . . ?
C6 C5 C8 C13 -15(3) . . . . ?
C4 C5 C8 C9 -17(3) . . . . ?
C6 C5 C8 C9 166.6(16) . . . . ?
C13 C8 C9 C11 -2(3) . . . . ?
C5 C8 C9 C11 176.8(16) . . . . ?
C2 O2 C10 C1 -165.5(11) . . . . ?
C10 C1 C10 O2 56.1(8) 4_566 . . . ?
C14 C1 C10 O2 177.1(10) . . . . ?
C14 C1 C10 O2 -64.2(13) 4_566 . . . ?
C12 N1 C11 C9 0(3) . . . . ?
Cu2 N1 C11 C9 -173.9(14) . . . . ?
C8 C9 C11 N1 1(3) . . . . ?
C11 N1 C12 C13 -1(3) . . . . ?
Cu2 N1 C12 C13 172.9(14) . . . . ?
C9 C8 C13 C12 1(3) . . . . ?
C5 C8 C13 C12 -177.8(16) . . . . ?
N1 C12 C13 C8 1(3) . . . . ?
C15 O1 C14 C1 162.2(11) . . . . ?
C10 C1 C14 O1 -170.8(10) 4_566 . . . ?
C10 C1 C14 O1 67.2(13) . . . . ?
C14 C1 C14 O1 -52.2(7) 4_566 . . . ?
C14 O1 C15 C16 18(2) . . . . ?
C14 O1 C15 C20 -165.1(14) . . . . ?
O1 C15 C16 C17 178.4(15) . . . . ?
C20 C15 C16 C17 2(3) . . . . ?
C15 C16 C17 C18 -1(3) . . . . ?
C16 C17 C18 C19 0(2) . . . . ?
C16 C17 C18 C21 -175.9(15) . . . . ?
C17 C18 C19 C20 1(2) . . . . ?
C21 C18 C19 C20 176.5(14) . . . . ?
O1 C15 C20 C19 -178.0(14) . . . . ?
C16 C15 C20 C19 -1(3) . . . . ?
C18 C19 C20 C15 0(3) . . . . ?
C19 C18 C21 C22 -169.1(15) . . . . ?
C17 C18 C21 C22 6(2) . . . . ?
C19 C18 C21 C25 8(2) . . . . ?
C17 C18 C21 C25 -176.7(15) . . . . ?
C25 C21 C22 C23 0(2) . . . . ?
C18 C21 C22 C23 177.4(14) . . . . ?
C24 N2 C23 C22 1(2) . . . . ?
Cu1 N2 C23 C22 -168.9(12) . . . . ?
C21 C22 C23 N2 -1(2) . . . . ?
C23 N2 C24 C25 -1(2) . . . . ?
Cu1 N2 C24 C25 168.9(12) . . . . ?
N2 C24 C25 C21 0(2) . . . . ?
C22 C21 C25 C24 0(2) . . . . ?
C18 C21 C25 C24 -177.2(14) . . . . ?
C51 N50 C52 O50 179.98(12) . . . . ?
C50 N50 C52 O50 0.07(18) . . . . ?
C61 N60 C62 O60 0.08(18) . . . . ?
C60 N60 C62 O60 180.00(12) . . . . ?

loop_
_platon_squeeze_void_nr
_platon_squeeze_void_average_x
_platon_squeeze_void_average_y
_platon_squeeze_void_average_z
_platon_squeeze_void_volume
_platon_squeeze_void_count_electrons
1 -0.002 -0.003 0.000 2413.5 570.3
2 0.250 0.069 0.500 6.7 1.0
3 0.250 0.261 0.500 45.8 12.1
4 0.159 0.250 0.500 21.4 2.8
5 0.341 0.250 0.500 21.4 2.6
6 0.250 0.453 0.500 4.5 0.3
7 0.750 0.569 0.500 6.6 0.9
8 0.750 0.761 0.500 45.8 11.8
9 0.659 0.750 0.500 21.4 2.8
10 0.841 0.750 0.500 21.4 2.7
11 0.750 0.953 0.500 4.6 0.2
